data_7219144
loop_
_publ_author_name
'Liu, Qing-Xiang'
'Zhao, Zhi-Xiang'
'Zhao, Xiao-Jun'
'Wei, Qing'
'Chen, Ai-Hui'
'Li, Hui-Long'
'Wang, Xiu-Guang'

_publ_section_title
;
 Structures of NHC Hg(ii) and Ag(i) complexes and selective recognition of
 nitrate anion
;
_journal_issue 6
_journal_name_full CrystEngComm
_journal_page_first 1358
_journal_paper_doi 10.1039/C4CE01519C
_journal_volume 17
_journal_year 2015
_chemical_formula_sum 'C35 H32 Hg3 I6 N4 O2'
_chemical_formula_weight 1903.82
_chemical_name_systematic ?
_space_group_IT_number 2
_symmetry_cell_setting triclinic
_symmetry_space_group_name_Hall '-P 1'
_symmetry_space_group_name_H-M 'P -1'
_atom_sites_solution_hydrogens geom
_atom_sites_solution_primary direct
_atom_sites_solution_secondary difmap
_audit_creation_method SHELXL-97
_audit_update_record
;
2014-07-04 deposited with the CCDC.
2014-12-22 downloaded from the CCDC.
;
_cell_angle_alpha 81.613(2)
_cell_angle_beta 75.368(2)
_cell_angle_gamma 67.987(2)
_cell_formula_units_Z 2
_cell_length_a 11.3111(15)
_cell_length_b 13.5636(18)
_cell_length_c 16.321(2)
_cell_measurement_reflns_used 5457
_cell_measurement_temperature 296(2)
_cell_measurement_theta_max 0.00
_cell_measurement_theta_min 0.00
_cell_volume 2242.5(5)
_computing_cell_refinement 'Bruker SMART'
_computing_data_collection 'Bruker SMART'
_computing_data_reduction 'Bruker SAINT'
_computing_molecular_graphics 'Bruker SHELXTL'
_computing_publication_material 'Bruker SHELXTL'
_computing_structure_refinement 'SHELXL-97 (Sheldrick, 1997)'
_computing_structure_solution 'SHELXS-97 (Sheldrick, 1990)'
_diffrn_ambient_temperature 296(2)
_diffrn_measured_fraction_theta_full 0.993
_diffrn_measured_fraction_theta_max 0.993
_diffrn_measurement_device_type 'CCD area detector'
_diffrn_measurement_method 'phi and omega scans'
_diffrn_radiation_monochromator graphite
_diffrn_radiation_source 'fine-focus sealed tube'
_diffrn_radiation_type MoK\a
_diffrn_radiation_wavelength 0.71073
_diffrn_reflns_av_R_equivalents 0.0464
_diffrn_reflns_av_sigmaI/netI 0.0778
_diffrn_reflns_limit_h_max 13
_diffrn_reflns_limit_h_min -11
_diffrn_reflns_limit_k_max 16
_diffrn_reflns_limit_k_min -16
_diffrn_reflns_limit_l_max 19
_diffrn_reflns_limit_l_min -19
_diffrn_reflns_number 11504
_diffrn_reflns_theta_full 25.01
_diffrn_reflns_theta_max 25.01
_diffrn_reflns_theta_min 1.29
_exptl_absorpt_coefficient_mu 14.408
_exptl_absorpt_correction_T_max 0.2560
_exptl_absorpt_correction_T_min 0.2211
_exptl_absorpt_correction_type multi-scan
_exptl_absorpt_process_details SADABS
_exptl_crystal_colour PALE-YELLOW
_exptl_crystal_density_diffrn 2.820
_exptl_crystal_density_meas ?
_exptl_crystal_density_method 'not measured'
_exptl_crystal_description BLOCK
_exptl_crystal_F_000 1688
_exptl_crystal_size_max 0.15
_exptl_crystal_size_mid 0.14
_exptl_crystal_size_min 0.13
_refine_diff_density_max 2.204
_refine_diff_density_min -2.030
_refine_diff_density_rms 0.212
_refine_ls_extinction_method none
_refine_ls_goodness_of_fit_ref 1.037
_refine_ls_hydrogen_treatment constr
_refine_ls_matrix_type full
_refine_ls_number_parameters 451
_refine_ls_number_reflns 7865
_refine_ls_number_restraints 0
_refine_ls_restrained_S_all 1.037
_refine_ls_R_factor_all 0.0584
_refine_ls_R_factor_gt 0.0471
_refine_ls_shift/su_max 0.001
_refine_ls_shift/su_mean 0.000
_refine_ls_structure_factor_coef Fsqd
_refine_ls_weighting_details 'calc w=1/[\s^2^(Fo^2^)+(0.0556P)^2^+5.5740P] where P=(Fo^2^+2Fc^2^)/3'
_refine_ls_weighting_scheme calc
_refine_ls_wR_factor_gt 0.1245
_refine_ls_wR_factor_ref 0.1326
_reflns_number_gt 6430
_reflns_number_total 7865
_reflns_threshold_expression >2sigma(I)
_cod_data_source_file c4ce01519c2.cif
_cod_data_source_block 100625a
_cod_depositor_comments
;
The following automatic conversions were performed:

'_symmetry_cell_setting' value 'Triclinic' changed to 'triclinic'
according to
/usr/data/users/saulius/crontab/automatic-downloads/rss-feeds/RSC/lib/dictionaries/cif_core.dic
dictionary named 'cif_core.dic' version 2.4.2 from
2011-04-26.

'_exptl_absorpt_correction_type' value 'MULTI-SCAN'
changed to 'multi-scan' according to
/usr/data/users/saulius/crontab/automatic-downloads/rss-feeds/RSC/lib/dictionaries/cif_core.dic
dictionary named 'cif_core.dic' version 2.4.2 from 2011-04-26.

Automatic conversion script
Id: cif_fix_values 2935 2014-11-11 08:27:57Z andrius 

The following automatic conversions were performed:

'_exptl_crystal_density_meas' value 'NONE' was changed to '?' - the
value is perceived as not measured.

Automatic conversion script
Id: cif_fix_values 3008 2015-01-20 13:52:24Z robertas 

 Adding full bibliography for 7219144--7219151.cif.
;
_cod_original_sg_symbol_H-M P-1
_cod_database_code 7219144

loop_
_symmetry_equiv_pos_as_xyz
'x, y, z'
'-x, -y, -z'

loop_
_atom_site_label
_atom_site_type_symbol
_atom_site_fract_x
_atom_site_fract_y
_atom_site_fract_z
_atom_site_U_iso_or_equiv
_atom_site_adp_type
_atom_site_occupancy
_atom_site_symmetry_multiplicity
_atom_site_calc_flag
_atom_site_refinement_flags
Hg1 Hg 0.85333(4) 0.86193(3) 0.75161(2) 0.04075(12) Uani 1 1 d .
Hg2 Hg 0.66118(5) 1.18236(5) 0.81652(4) 0.07304(18) Uani 1 1 d .
Hg3 Hg 0.39181(5) 1.17777(5) 0.71510(3) 0.07183(17) Uani 1 1 d .
I1 I 0.54409(10) 1.11545(8) 0.56471(5) 0.0767(3) Uani 1 1 d .
I2 I 0.13049(8) 1.23524(6) 0.74944(5) 0.0606(2) Uani 1 1 d .
I3 I 0.47386(8) 1.35214(5) 0.74709(5) 0.0568(2) Uani 1 1 d .
I4 I 0.50731(7) 1.03659(6) 0.84865(5) 0.0546(2) Uani 1 1 d .
I5 I 0.86226(8) 1.09562(6) 0.68467(5) 0.0641(2) Uani 1 1 d .
I6 I 0.71064(10) 1.18909(9) 0.96661(7) 0.0897(3) Uani 1 1 d .
O1 O 1.0466(7) 0.6404(5) 0.6944(4) 0.0438(16) Uani 1 1 d .
O2 O 0.9297(7) 0.6299(5) 0.8235(4) 0.0506(18) Uani 1 1 d .
N1 N 0.7461(8) 0.8288(7) 0.6042(5) 0.049(2) Uani 1 1 d .
N2 N 0.9463(7) 0.8144(6) 0.5654(5) 0.0411(19) Uani 1 1 d .
N3 N 0.7992(8) 0.8143(6) 0.9399(5) 0.0424(19) Uani 1 1 d .
N4 N 0.9435(8) 0.8872(6) 0.9114(6) 0.046(2) Uani 1 1 d .
C1 C 0.6358(12) 0.7243(12) 0.7093(8) 0.065(3) Uani 1 1 d .
C2 C 0.5524(14) 0.7250(14) 0.7884(9) 0.081(4) Uani 1 1 d .
H2 H 0.4923 0.7894 0.8092 0.097 Uiso 1 1 calc R
C3 C 0.5577(19) 0.6316(17) 0.8361(11) 0.096(6) Uani 1 1 d .
H3 H 0.5030 0.6340 0.8896 0.115 Uiso 1 1 calc R
C4 C 0.641(2) 0.5364(17) 0.8067(14) 0.102(6) Uani 1 1 d .
H4 H 0.6412 0.4738 0.8389 0.123 Uiso 1 1 calc R
C5 C 0.726(2) 0.5325(15) 0.7284(15) 0.116(7) Uani 1 1 d .
H5 H 0.7854 0.4675 0.7085 0.139 Uiso 1 1 calc R
C6 C 0.7213(17) 0.6282(12) 0.6789(10) 0.084(4) Uani 1 1 d .
H6 H 0.7764 0.6259 0.6256 0.101 Uiso 1 1 calc R
C7 C 0.6243(11) 0.8283(10) 0.6600(8) 0.063(3) Uani 1 1 d .
H7A H 0.5591 0.8443 0.6264 0.076 Uiso 1 1 calc R
H7B H 0.5942 0.8842 0.6993 0.076 Uiso 1 1 calc R
C8 C 0.7840(12) 0.8105(10) 0.5209(7) 0.061(3) Uani 1 1 d .
H8 H 0.7314 0.8064 0.4869 0.073 Uiso 1 1 calc R
C9 C 0.9111(11) 0.7992(10) 0.4952(7) 0.058(3) Uani 1 1 d .
H9 H 0.9636 0.7842 0.4414 0.070 Uiso 1 1 calc R
C10 C 0.8477(10) 0.8326(8) 0.6326(6) 0.043(2) Uani 1 1 d .
C11 C 1.0829(9) 0.7934(8) 0.5697(6) 0.042(2) Uani 1 1 d .
H11A H 1.0842 0.8147 0.6235 0.050 Uiso 1 1 calc R
H11B H 1.1201 0.8353 0.5248 0.050 Uiso 1 1 calc R
C12 C 1.1633(9) 0.6783(8) 0.5608(6) 0.043(2) Uani 1 1 d .
C13 C 1.1422(10) 0.6027(8) 0.6242(6) 0.045(2) Uani 1 1 d .
C14 C 1.2143(12) 0.4952(9) 0.6145(7) 0.059(3) Uani 1 1 d .
H14 H 1.1985 0.4449 0.6567 0.071 Uiso 1 1 calc R
C15 C 1.3107(13) 0.4627(10) 0.5411(8) 0.068(3) Uani 1 1 d .
H15 H 1.3592 0.3907 0.5341 0.082 Uiso 1 1 calc R
C16 C 1.3333(14) 0.5384(11) 0.4789(8) 0.072(4) Uani 1 1 d .
H16 H 1.3978 0.5174 0.4301 0.086 Uiso 1 1 calc R
C17 C 1.2618(11) 0.6435(10) 0.4887(7) 0.056(3) Uani 1 1 d .
H17 H 1.2789 0.6934 0.4465 0.068 Uiso 1 1 calc R
C18 C 1.0282(11) 0.5649(8) 0.7631(6) 0.051(3) Uani 1 1 d .
H18A H 1.0004 0.5128 0.7461 0.062 Uiso 1 1 calc R
H18B H 1.1074 0.5282 0.7842 0.062 Uiso 1 1 calc R
C19 C 0.8758(10) 0.5787(8) 0.8950(6) 0.044(2) Uani 1 1 d .
C20 C 0.7697(10) 0.6433(8) 0.9478(7) 0.048(2) Uani 1 1 d .
C21 C 0.7071(12) 0.5953(10) 1.0178(8) 0.066(3) Uani 1 1 d .
H21 H 0.6326 0.6376 1.0534 0.079 Uiso 1 1 calc R
C22 C 0.7523(15) 0.4884(11) 1.0352(9) 0.082(4) Uani 1 1 d .
H22 H 0.7101 0.4583 1.0829 0.099 Uiso 1 1 calc R
C23 C 0.8619(15) 0.4242(10) 0.9815(9) 0.079(4) Uani 1 1 d .
H23 H 0.8930 0.3508 0.9925 0.094 Uiso 1 1 calc R
C24 C 0.9244(13) 0.4705(9) 0.9115(7) 0.062(3) Uani 1 1 d .
H24 H 0.9990 0.4285 0.8758 0.074 Uiso 1 1 calc R
C25 C 0.7122(10) 0.7631(8) 0.9319(7) 0.047(2) Uani 1 1 d .
H25A H 0.6947 0.7791 0.8753 0.056 Uiso 1 1 calc R
H25B H 0.6299 0.7911 0.9721 0.056 Uiso 1 1 calc R
C26 C 0.8320(11) 0.8167(9) 1.0152(7) 0.051(3) Uani 1 1 d .
H26 H 0.7980 0.7918 1.0686 0.061 Uiso 1 1 calc R
C27 C 0.9221(11) 0.8619(8) 0.9960(7) 0.051(3) Uani 1 1 d .
H27 H 0.9634 0.8741 1.0340 0.061 Uiso 1 1 calc R
C28 C 0.8662(9) 0.8574(7) 0.8762(6) 0.037(2) Uani 1 1 d .
C29 C 1.0395(12) 0.9354(8) 0.8643(8) 0.058(3) Uani 1 1 d .
H29A H 0.9935 1.0041 0.8390 0.069 Uiso 1 1 calc R
H29B H 1.0827 0.9479 0.9040 0.069 Uiso 1 1 calc R
C30 C 1.1400(10) 0.8704(9) 0.7966(7) 0.051(3) Uani 1 1 d .
C31 C 1.1833(11) 0.7585(9) 0.8032(8) 0.056(3) Uani 1 1 d .
H31 H 1.1462 0.7234 0.8499 0.067 Uiso 1 1 calc R
C32 C 1.2812(13) 0.7010(12) 0.7400(10) 0.076(4) Uani 1 1 d .
H32 H 1.3103 0.6269 0.7444 0.092 Uiso 1 1 calc R
C33 C 1.3358(12) 0.7527(14) 0.6704(10) 0.079(4) Uani 1 1 d .
H33 H 1.4021 0.7137 0.6282 0.094 Uiso 1 1 calc R
C34 C 1.2930(15) 0.8591(15) 0.6640(10) 0.083(4) Uani 1 1 d .
H34 H 1.3294 0.8936 0.6165 0.100 Uiso 1 1 calc R
C35 C 1.1965(13) 0.9185(10) 0.7259(9) 0.067(4) Uani 1 1 d .
H35 H 1.1690 0.9924 0.7200 0.080 Uiso 1 1 calc R

loop_
_atom_site_aniso_label
_atom_site_aniso_U_11
_atom_site_aniso_U_22
_atom_site_aniso_U_33
_atom_site_aniso_U_23
_atom_site_aniso_U_13
_atom_site_aniso_U_12
Hg1 0.0441(2) 0.0424(2) 0.0415(2) -0.00014(15) -0.01838(17) -0.01665(17)
Hg2 0.0595(3) 0.0839(4) 0.0737(3) -0.0121(3) -0.0251(3) -0.0133(3)
Hg3 0.0597(3) 0.0886(4) 0.0631(3) -0.0136(3) -0.0181(2) -0.0152(3)
I1 0.0780(6) 0.0883(6) 0.0583(5) -0.0101(4) -0.0231(4) -0.0156(5)
I2 0.0573(5) 0.0581(4) 0.0712(5) -0.0059(4) -0.0231(4) -0.0192(4)
I3 0.0631(5) 0.0410(4) 0.0675(5) -0.0011(3) -0.0264(4) -0.0124(3)
I4 0.0509(4) 0.0476(4) 0.0623(4) 0.0073(3) -0.0196(3) -0.0131(3)
I5 0.0584(5) 0.0560(4) 0.0746(5) 0.0113(4) -0.0161(4) -0.0209(4)
I6 0.0756(6) 0.1090(8) 0.0871(7) -0.0216(6) -0.0428(5) -0.0132(6)
O1 0.041(4) 0.042(4) 0.039(4) -0.001(3) 0.001(3) -0.010(3)
O2 0.055(5) 0.043(4) 0.040(4) -0.001(3) 0.003(3) -0.011(3)
N1 0.034(5) 0.066(6) 0.049(5) -0.007(4) -0.017(4) -0.014(4)
N2 0.029(4) 0.052(5) 0.043(4) 0.004(4) -0.013(4) -0.014(4)
N3 0.038(5) 0.042(4) 0.040(4) -0.007(3) -0.008(4) -0.004(4)
N4 0.043(5) 0.039(4) 0.061(5) -0.009(4) -0.022(4) -0.010(4)
C1 0.055(7) 0.098(10) 0.065(8) -0.002(7) -0.028(6) -0.043(7)
C2 0.068(9) 0.136(13) 0.066(8) -0.008(8) -0.025(7) -0.058(9)
C3 0.108(13) 0.127(15) 0.088(11) 0.030(11) -0.036(10) -0.085(13)
C4 0.127(16) 0.105(14) 0.122(15) 0.031(12) -0.053(13) -0.090(14)
C5 0.149(19) 0.082(12) 0.147(18) -0.016(12) -0.052(16) -0.058(12)
C6 0.098(12) 0.072(9) 0.086(10) -0.015(8) -0.016(9) -0.032(9)
C7 0.046(7) 0.078(8) 0.072(8) -0.006(6) -0.017(6) -0.025(6)
C8 0.051(7) 0.086(8) 0.048(6) -0.011(6) -0.021(5) -0.017(6)
C9 0.052(7) 0.084(8) 0.041(6) 0.000(5) -0.015(5) -0.025(6)
C10 0.038(5) 0.048(5) 0.052(6) 0.007(4) -0.029(5) -0.016(4)
C11 0.039(5) 0.045(5) 0.047(5) 0.005(4) -0.014(4) -0.020(5)
C12 0.035(5) 0.051(6) 0.046(6) 0.004(4) -0.015(5) -0.019(5)
C13 0.041(6) 0.049(6) 0.047(6) 0.005(4) -0.018(5) -0.016(5)
C14 0.063(8) 0.054(7) 0.050(6) 0.007(5) -0.010(6) -0.014(6)
C15 0.062(8) 0.051(7) 0.069(8) -0.010(6) -0.001(6) 0.000(6)
C16 0.067(8) 0.078(9) 0.055(7) -0.010(6) -0.002(6) -0.013(7)
C17 0.052(7) 0.068(7) 0.048(6) 0.005(5) -0.009(5) -0.024(6)
C18 0.060(7) 0.045(6) 0.044(6) 0.005(4) -0.015(5) -0.014(5)
C19 0.049(6) 0.046(5) 0.037(5) 0.006(4) -0.010(5) -0.019(5)
C20 0.045(6) 0.044(6) 0.047(6) 0.004(4) -0.006(5) -0.011(5)
C21 0.045(6) 0.070(8) 0.062(7) 0.014(6) 0.005(6) -0.015(6)
C22 0.092(11) 0.063(8) 0.068(8) 0.019(7) 0.002(8) -0.021(8)
C23 0.087(10) 0.048(7) 0.082(9) 0.017(6) 0.002(8) -0.024(7)
C24 0.064(8) 0.048(6) 0.057(7) 0.003(5) 0.004(6) -0.013(6)
C25 0.037(5) 0.046(6) 0.045(5) 0.005(4) -0.007(4) -0.005(5)
C26 0.042(6) 0.062(7) 0.042(6) -0.014(5) -0.008(5) -0.009(5)
C27 0.060(7) 0.044(6) 0.044(6) -0.015(4) -0.027(5) 0.002(5)
C28 0.028(5) 0.035(5) 0.050(5) -0.011(4) -0.013(4) -0.006(4)
C29 0.058(7) 0.041(6) 0.084(8) -0.013(5) -0.034(6) -0.013(5)
C30 0.043(6) 0.068(7) 0.058(6) -0.012(5) -0.022(5) -0.027(5)
C31 0.051(7) 0.052(6) 0.068(7) -0.005(5) -0.022(6) -0.016(5)
C32 0.056(8) 0.078(9) 0.106(11) -0.037(8) -0.028(8) -0.017(7)
C33 0.027(6) 0.121(13) 0.094(10) -0.030(9) -0.009(6) -0.027(8)
C34 0.058(9) 0.114(13) 0.083(10) 0.011(9) -0.019(8) -0.040(9)
C35 0.053(7) 0.061(7) 0.097(10) 0.014(7) -0.028(7) -0.030(6)

loop_
_atom_type_symbol
_atom_type_description
_atom_type_scat_dispersion_real
_atom_type_scat_dispersion_imag
_atom_type_scat_source
C C 0.0033 0.0016 'International Tables Vol C Tables 4.2.6.8 and 6.1.1.4'
H H 0.0000 0.0000 'International Tables Vol C Tables 4.2.6.8 and 6.1.1.4'
N N 0.0061 0.0033 'International Tables Vol C Tables 4.2.6.8 and 6.1.1.4'
O O 0.0106 0.0060 'International Tables Vol C Tables 4.2.6.8 and 6.1.1.4'
Hg Hg -2.3894 9.2266 'International Tables Vol C Tables 4.2.6.8 and 6.1.1.4'
I I -0.4742 1.8119 'International Tables Vol C Tables 4.2.6.8 and 6.1.1.4'

loop_
_geom_angle_atom_site_label_1
_geom_angle_atom_site_label_2
_geom_angle_atom_site_label_3
_geom_angle
C10 Hg1 C28 167.9(4)
C10 Hg1 I5 90.9(3)
C28 Hg1 I5 101.0(2)
I6 Hg2 I5 119.82(4)
I6 Hg2 I3 122.34(4)
I5 Hg2 I3 106.85(3)
I6 Hg2 I4 104.79(4)
I5 Hg2 I4 103.40(3)
I3 Hg2 I4 94.56(3)
I1 Hg3 I2 123.59(3)
I1 Hg3 I4 109.43(3)
I2 Hg3 I4 112.40(3)
I1 Hg3 I3 102.37(3)
I2 Hg3 I3 111.58(3)
I4 Hg3 I3 92.61(3)
Hg2 I3 Hg3 82.82(3)
Hg3 I4 Hg2 80.95(2)
Hg2 I5 Hg1 89.88(3)
C13 O1 C18 117.5(8)
C18 O2 C19 116.7(8)
C8 N1 C10 109.7(9)
C8 N1 C7 126.4(9)
C10 N1 C7 123.2(9)
C10 N2 C9 111.8(8)
C10 N2 C11 123.6(8)
C9 N2 C11 123.7(9)
C28 N3 C26 110.7(9)
C28 N3 C25 125.4(8)
C26 N3 C25 123.7(8)
C28 N4 C27 109.5(9)
C28 N4 C29 125.1(9)
C27 N4 C29 125.3(9)
C6 C1 C2 118.6(14)
C6 C1 C7 123.0(12)
C2 C1 C7 118.3(14)
C3 C2 C1 120.8(17)
C3 C2 H2 119.6
C1 C2 H2 119.6
C4 C3 C2 121.1(17)
C4 C3 H3 119.4
C2 C3 H3 119.4
C3 C4 C5 119.7(16)
C3 C4 H4 120.2
C5 C4 H4 120.2
C4 C5 C6 119.5(19)
C4 C5 H5 120.2
C6 C5 H5 120.2
C1 C6 C5 120.1(16)
C1 C6 H6 119.9
C5 C6 H6 119.9
N1 C7 C1 113.2(10)
N1 C7 H7A 108.9
C1 C7 H7A 108.9
N1 C7 H7B 108.9
C1 C7 H7B 108.9
H7A C7 H7B 107.8
C9 C8 N1 108.4(10)
C9 C8 H8 125.8
N1 C8 H8 125.8
C8 C9 N2 105.3(10)
C8 C9 H9 127.4
N2 C9 H9 127.4
N2 C10 N1 104.8(8)
N2 C10 Hg1 125.9(7)
N1 C10 Hg1 129.3(8)
N2 C11 C12 111.0(8)
N2 C11 H11A 109.4
C12 C11 H11A 109.4
N2 C11 H11B 109.4
C12 C11 H11B 109.4
H11A C11 H11B 108.0
C13 C12 C17 118.3(10)
C13 C12 C11 120.7(9)
C17 C12 C11 121.0(9)
O1 C13 C12 116.4(9)
O1 C13 C14 123.1(9)
C12 C13 C14 120.5(10)
C13 C14 C15 119.9(10)
C13 C14 H14 120.0
C15 C14 H14 120.0
C16 C15 C14 119.3(12)
C16 C15 H15 120.3
C14 C15 H15 120.3
C17 C16 C15 120.4(12)
C17 C16 H16 119.8
C15 C16 H16 119.8
C16 C17 C12 121.5(10)
C16 C17 H17 119.2
C12 C17 H17 119.2
O2 C18 O1 102.2(7)
O2 C18 H18A 111.3
O1 C18 H18A 111.3
O2 C18 H18B 111.3
O1 C18 H18B 111.3
H18A C18 H18B 109.2
C20 C19 C24 121.7(9)
C20 C19 O2 115.5(8)
C24 C19 O2 122.8(10)
C19 C20 C21 117.8(10)
C19 C20 C25 123.5(9)
C21 C20 C25 118.6(10)
C22 C21 C20 121.7(12)
C22 C21 H21 119.2
C20 C21 H21 119.2
C21 C22 C23 119.6(11)
C21 C22 H22 120.2
C23 C22 H22 120.2
C22 C23 C24 119.4(11)
C22 C23 H23 120.3
C24 C23 H23 120.3
C19 C24 C23 119.8(12)
C19 C24 H24 120.1
C23 C24 H24 120.1
N3 C25 C20 111.6(8)
N3 C25 H25A 109.3
C20 C25 H25A 109.3
N3 C25 H25B 109.3
C20 C25 H25B 109.3
H25A C25 H25B 108.0
C27 C26 N3 106.1(9)
C27 C26 H26 127.0
N3 C26 H26 127.0
C26 C27 N4 108.3(9)
C26 C27 H27 125.9
N4 C27 H27 125.9
N3 C28 N4 105.4(8)
N3 C28 Hg1 122.9(6)
N4 C28 Hg1 131.5(7)
C30 C29 N4 114.4(9)
C30 C29 H29A 108.7
N4 C29 H29A 108.7
C30 C29 H29B 108.7
N4 C29 H29B 108.7
H29A C29 H29B 107.6
C35 C30 C31 118.0(12)
C35 C30 C29 120.4(11)
C31 C30 C29 121.7(10)
C32 C31 C30 119.6(12)
C32 C31 H31 120.2
C30 C31 H31 120.2
C31 C32 C33 120.4(14)
C31 C32 H32 119.8
C33 C32 H32 119.8
C34 C33 C32 119.7(15)
C34 C33 H33 120.2
C32 C33 H33 120.2
C33 C34 C35 121.3(14)
C33 C34 H34 119.3
C35 C34 H34 119.3
C30 C35 C34 121.0(12)
C30 C35 H35 119.5
C34 C35 H35 119.5

loop_
_geom_bond_atom_site_label_1
_geom_bond_atom_site_label_2
_geom_bond_distance
Hg1 C10 2.059(10)
Hg1 C28 2.066(9)
Hg1 I5 3.2288(9)
Hg2 I6 2.6679(11)
Hg2 I5 2.7291(11)
Hg2 I3 2.8055(9)
Hg2 I4 3.0049(10)
Hg3 I1 2.6616(11)
Hg3 I2 2.6874(10)
Hg3 I4 2.9104(9)
Hg3 I3 2.9963(10)
O1 C13 1.369(13)
O1 C18 1.434(11)
O2 C18 1.398(13)
O2 C19 1.392(11)
N1 C8 1.348(14)
N1 C10 1.364(12)
N1 C7 1.449(14)
N2 C10 1.328(13)
N2 C9 1.368(13)
N2 C11 1.481(12)
N3 C28 1.325(12)
N3 C26 1.379(13)
N3 C25 1.439(13)
N4 C28 1.357(12)
N4 C27 1.355(13)
N4 C29 1.470(14)
C1 C6 1.37(2)
C1 C2 1.391(19)
C1 C7 1.497(18)
C2 C3 1.38(2)
C2 H2 0.9300
C3 C4 1.35(3)
C3 H3 0.9300
C4 C5 1.39(3)
C4 H4 0.9300
C5 C6 1.42(2)
C5 H5 0.9300
C6 H6 0.9300
C7 H7A 0.9700
C7 H7B 0.9700
C8 C9 1.347(16)
C8 H8 0.9300
C9 H9 0.9300
C11 C12 1.490(14)
C11 H11A 0.9700
C11 H11B 0.9700
C12 C13 1.388(13)
C12 C17 1.398(15)
C13 C14 1.389(15)
C14 C15 1.397(17)
C14 H14 0.9300
C15 C16 1.383(18)
C15 H15 0.9300
C16 C17 1.359(18)
C16 H16 0.9300
C17 H17 0.9300
C18 H18A 0.9700
C18 H18B 0.9700
C19 C20 1.365(15)
C19 C24 1.372(15)
C20 C21 1.396(14)
C20 C25 1.517(14)
C21 C22 1.357(18)
C21 H21 0.9300
C22 C23 1.388(19)
C22 H22 0.9300
C23 C24 1.384(16)
C23 H23 0.9300
C24 H24 0.9300
C25 H25A 0.9700
C25 H25B 0.9700
C26 C27 1.327(16)
C26 H26 0.9300
C27 H27 0.9300
C29 C30 1.479(17)
C29 H29A 0.9700
C29 H29B 0.9700
C30 C35 1.373(16)
C30 C31 1.407(16)
C31 C32 1.381(18)
C31 H31 0.9300
C32 C33 1.38(2)
C32 H32 0.9300
C33 C34 1.34(2)
C33 H33 0.9300
C34 C35 1.37(2)
C34 H34 0.9300
C35 H35 0.9300

loop_
_geom_torsion_atom_site_label_1
_geom_torsion_atom_site_label_2
_geom_torsion_atom_site_label_3
_geom_torsion_atom_site_label_4
_geom_torsion
I6 Hg2 I3 Hg3 -133.07(4)
I5 Hg2 I3 Hg3 83.13(3)
I4 Hg2 I3 Hg3 -22.36(3)
I1 Hg3 I3 Hg2 -87.46(3)
I2 Hg3 I3 Hg2 138.44(3)
I4 Hg3 I3 Hg2 23.08(3)
I1 Hg3 I4 Hg2 82.52(4)
I2 Hg3 I4 Hg2 -136.22(3)
I3 Hg3 I4 Hg2 -21.57(3)
I6 Hg2 I4 Hg3 148.36(3)
I5 Hg2 I4 Hg3 -85.37(3)
I3 Hg2 I4 Hg3 23.18(3)
I6 Hg2 I5 Hg1 85.19(4)
I3 Hg2 I5 Hg1 -129.92(3)
I4 Hg2 I5 Hg1 -30.85(3)
C10 Hg1 I5 Hg2 129.4(3)
C28 Hg1 I5 Hg2 -53.1(3)
C6 C1 C2 C3 1.6(19)
C7 C1 C2 C3 179.3(12)
C1 C2 C3 C4 -2(2)
C2 C3 C4 C5 2(3)
C3 C4 C5 C6 -2(3)
C2 C1 C6 C5 -2(2)
C7 C1 C6 C5 -179.0(14)
C4 C5 C6 C1 2(3)
C8 N1 C7 C1 96.3(14)
C10 N1 C7 C1 -73.6(14)
C6 C1 C7 N1 -31.3(17)
C2 C1 C7 N1 151.2(11)
C10 N1 C8 C9 1.8(14)
C7 N1 C8 C9 -169.2(11)
N1 C8 C9 N2 -1.7(14)
C10 N2 C9 C8 1.1(13)
C11 N2 C9 C8 170.5(9)
C9 N2 C10 N1 0.0(11)
C11 N2 C10 N1 -169.4(8)
C9 N2 C10 Hg1 -179.1(7)
C11 N2 C10 Hg1 11.5(13)
C8 N1 C10 N2 -1.1(12)
C7 N1 C10 N2 170.3(10)
C8 N1 C10 Hg1 178.0(8)
C7 N1 C10 Hg1 -10.7(15)
C28 Hg1 C10 N2 -96.4(19)
I5 Hg1 C10 N2 71.9(8)
C28 Hg1 C10 N1 85(2)
I5 Hg1 C10 N1 -107.0(9)
C10 N2 C11 C12 104.7(11)
C9 N2 C11 C12 -63.4(12)
N2 C11 C12 C13 -68.7(12)
N2 C11 C12 C17 111.4(10)
C18 O1 C13 C12 -176.3(9)
C18 O1 C13 C14 4.9(14)
C17 C12 C13 O1 178.8(9)
C11 C12 C13 O1 -1.1(14)
C17 C12 C13 C14 -2.3(15)
C11 C12 C13 C14 177.8(10)
O1 C13 C14 C15 -179.9(11)
C12 C13 C14 C15 1.3(18)
C13 C14 C15 C16 0(2)
C14 C15 C16 C17 -1(2)
C15 C16 C17 C12 -1(2)
C13 C12 C17 C16 2.0(17)
C11 C12 C17 C16 -178.2(11)
C19 O2 C18 O1 171.6(8)
C13 O1 C18 O2 177.5(8)
C18 O2 C19 C20 -172.4(9)
C18 O2 C19 C24 7.0(15)
C24 C19 C20 C21 -3.1(17)
O2 C19 C20 C21 176.3(10)
C24 C19 C20 C25 -179.7(11)
O2 C19 C20 C25 -0.3(16)
C19 C20 C21 C22 2(2)
C25 C20 C21 C22 179.2(13)
C20 C21 C22 C23 -1(2)
C21 C22 C23 C24 1(2)
C20 C19 C24 C23 2.7(19)
O2 C19 C24 C23 -176.7(13)
C22 C23 C24 C19 -1(2)
C28 N3 C25 C20 108.1(10)
C26 N3 C25 C20 -66.2(12)
C19 C20 C25 N3 -68.0(13)
C21 C20 C25 N3 115.5(12)
C28 N3 C26 C27 -0.5(11)
C25 N3 C26 C27 174.5(9)
N3 C26 C27 N4 0.4(11)
C28 N4 C27 C26 -0.2(11)
C29 N4 C27 C26 -177.8(9)
C26 N3 C28 N4 0.4(10)
C25 N3 C28 N4 -174.6(8)
C26 N3 C28 Hg1 176.5(7)
C25 N3 C28 Hg1 1.6(13)
C27 N4 C28 N3 -0.1(10)
C29 N4 C28 N3 177.5(8)
C27 N4 C28 Hg1 -175.8(7)
C29 N4 C28 Hg1 1.8(14)
C10 Hg1 C28 N3 -51(2)
I5 Hg1 C28 N3 141.0(7)
C10 Hg1 C28 N4 124.2(17)
I5 Hg1 C28 N4 -43.9(9)
C28 N4 C29 C30 -57.3(13)
C27 N4 C29 C30 119.9(11)
N4 C29 C30 C35 150.8(10)
N4 C29 C30 C31 -30.9(14)
C35 C30 C31 C32 0.9(16)
C29 C30 C31 C32 -177.4(10)
C30 C31 C32 C33 -0.4(18)
C31 C32 C33 C34 0(2)
C32 C33 C34 C35 1(2)
C31 C30 C35 C34 -0.5(17)
C29 C30 C35 C34 177.8(11)
C33 C34 C35 C30 0(2)
